data_4082602
loop_
_publ_author_name
'Pienkos, Jared A.'
'Knisely, Anne T.'
'Liebov, Benjamin K.'
'Teran, Victor'
'Zottig, Victor E.'
'Sabat, Michal'
'Myers, William H.'
'Harman, W. Dean'

_publ_section_title
;
 Tungsten-Mediated Selective Ring Opening of Vinylcyclopropanes
;
_journal_issue 1
_journal_name_full Organometallics
_journal_page_first 267
_journal_paper_doi 10.1021/om4010115
_journal_volume 33
_journal_year 2014
_chemical_formula_sum 'C26 H43 B F6 N9 O7 P S2 W'
_chemical_formula_weight 997.44
_chemical_name_systematic
; 
 ? 
;
_space_group_IT_number 14
_symmetry_cell_setting monoclinic
_symmetry_space_group_name_Hall '-P 2ybc'
_symmetry_space_group_name_H-M 'P 1 21/c 1'
_atom_sites_solution_hydrogens geom
_atom_sites_solution_primary direct
_atom_sites_solution_secondary difmap
_audit_creation_method SHELXL-97
_cell_angle_alpha 90.00
_cell_angle_beta 91.3200(10)
_cell_angle_gamma 90.00
_cell_formula_units_Z 4
_cell_length_a 16.2450(6)
_cell_length_b 14.5941(5)
_cell_length_c 16.4222(6)
_cell_measurement_reflns_used 9902
_cell_measurement_temperature 153(2)
_cell_measurement_theta_max 35.72
_cell_measurement_theta_min 2.27
_cell_volume 3892.4(2)
_computing_cell_refinement 'Bruker SAINT'
_computing_data_collection 'Bruker APEX2'
_computing_data_reduction 'Bruker SAINT'
_computing_molecular_graphics 'Bruker SHELXTL'
_computing_publication_material 'Bruker SHELXTL'
_computing_structure_refinement 'SHELXL-97 (Sheldrick, 2008)'
_computing_structure_solution 'SHELXS-97 (Sheldrick, 2008)'
_diffrn_ambient_temperature 153(2)
_diffrn_measured_fraction_theta_full 0.991
_diffrn_measured_fraction_theta_max 0.991
_diffrn_measurement_device_type 'Bruker APEX-II CCD'
_diffrn_measurement_method '\f and \w scans'
_diffrn_radiation_monochromator graphite
_diffrn_radiation_source 'fine-focus sealed tube'
_diffrn_radiation_type MoK\a
_diffrn_radiation_wavelength 0.71073
_diffrn_reflns_av_R_equivalents 0.0299
_diffrn_reflns_av_sigmaI/netI 0.0262
_diffrn_reflns_limit_h_max 27
_diffrn_reflns_limit_h_min -23
_diffrn_reflns_limit_k_max 23
_diffrn_reflns_limit_k_min -23
_diffrn_reflns_limit_l_max 17
_diffrn_reflns_limit_l_min -26
_diffrn_reflns_number 43380
_diffrn_reflns_theta_full 36.35
_diffrn_reflns_theta_max 36.35
_diffrn_reflns_theta_min 1.87
_exptl_absorpt_coefficient_mu 3.198
_exptl_absorpt_correction_T_max 0.4679
_exptl_absorpt_correction_T_min 0.3149
_exptl_absorpt_correction_type empirical
_exptl_absorpt_process_details 'Bruker SADABS'
_exptl_crystal_colour yellow
_exptl_crystal_density_diffrn 1.702
_exptl_crystal_density_meas ?
_exptl_crystal_density_method 'not measured'
_exptl_crystal_description prism
_exptl_crystal_F_000 1992
_exptl_crystal_size_max 0.47
_exptl_crystal_size_mid 0.35
_exptl_crystal_size_min 0.28
_refine_diff_density_max 2.052
_refine_diff_density_min -1.733
_refine_diff_density_rms 0.124
_refine_ls_extinction_coef 0
_refine_ls_extinction_method none
_refine_ls_goodness_of_fit_ref 0.991
_refine_ls_hydrogen_treatment mixed
_refine_ls_matrix_type full
_refine_ls_number_parameters 505
_refine_ls_number_reflns 17984
_refine_ls_number_restraints 0
_refine_ls_restrained_S_all 0.991
_refine_ls_R_factor_all 0.0265
_refine_ls_R_factor_gt 0.0238
_refine_ls_shift/su_max 0.002
_refine_ls_shift/su_mean 0.000
_refine_ls_structure_factor_coef Fsqd
_refine_ls_weighting_details 'calc w=1/[\s^2^(Fo^2^)+(0.1000P)^2^+0.0000P] where P=(Fo^2^+2Fc^2^)/3'
_refine_ls_weighting_scheme calc
_refine_ls_wR_factor_gt 0.0882
_refine_ls_wR_factor_ref 0.0916
_reflns_number_gt 11390
_reflns_number_total 17984
_reflns_threshold_expression >2sigma(I)
_cod_data_source_file om4010115_si_002.cif
_cod_data_source_block C26H43BF6N9O7PS2W
_cod_depositor_comments
;
The following automatic conversions were performed:

'_symmetry_cell_setting' value 'Monoclinic' changed to 'monoclinic'
according to
/usr/data/users/saulius/automatic-downloads/current/ACS/lib/dictionaries/cif_core.dic
dictionary named 'cif_core.dic' version 2.4.2 from 2011-04-26.

Automatic conversion script
Id: cif_fix_values 2281 2013-09-26 08:29:07Z andrius 

The following automatic conversions were performed:

'_exptl_crystal_density_meas' value 'not measured' was changed to '?'
- the value is perceived as not measured.

Automatic conversion script
Id: cif_fix_values 3008 2015-01-20 13:52:24Z robertas 
;
_cod_original_sg_symbol_H-M P2(1)/c
_cod_database_code 4082602

loop_
_symmetry_equiv_pos_as_xyz
'x, y, z'
'-x, y+1/2, -z+1/2'
'-x, -y, -z'
'x, -y-1/2, z-1/2'

loop_
_atom_site_label
_atom_site_type_symbol
_atom_site_fract_x
_atom_site_fract_y
_atom_site_fract_z
_atom_site_U_iso_or_equiv
_atom_site_adp_type
_atom_site_occupancy
_atom_site_symmetry_multiplicity
_atom_site_calc_flag
_atom_site_refinement_flags
W W 0.732516(4) 0.331022(5) 0.510755(4) 0.01388(4) Uani 1 1 d .
S1 S 0.94034(3) 0.87033(3) 0.64685(3) 0.02164(9) Uani 1 1 d .
S2 S 0.62182(3) 0.93167(4) 0.35263(3) 0.02529(10) Uani 1 1 d .
P1 P 0.85732(3) 0.33952(3) 0.60558(3) 0.01934(10) Uani 1 1 d .
F1 F 0.89076(13) 0.69975(12) 0.64459(15) 0.0568(5) Uani 1 1 d .
F2 F 0.81517(12) 0.79342(13) 0.57308(12) 0.0553(5) Uani 1 1 d .
F3 F 0.80834(12) 0.79262(19) 0.70177(14) 0.0679(6) Uani 1 1 d .
F4 F 0.60523(12) 0.79386(14) 0.25143(11) 0.0523(4) Uani 1 1 d .
F5 F 0.57904(12) 0.76074(13) 0.37507(12) 0.0538(5) Uani 1 1 d .
F6 F 0.70381(11) 0.77790(12) 0.33839(14) 0.0506(4) Uani 1 1 d .
O1 O 0.61512(11) 0.30380(13) 0.64566(10) 0.0323(3) Uani 1 1 d .
O2 O 0.99440(12) 0.84417(12) 0.58293(14) 0.0368(4) Uani 1 1 d .
O3 O 0.97274(12) 0.86258(15) 0.72875(12) 0.0415(4) Uani 1 1 d .
O4 O 0.89453(11) 0.95379(12) 0.63070(11) 0.0293(3) Uani 1 1 d .
O5 O 0.64639(11) 0.93325(13) 0.43790(10) 0.0334(4) Uani 1 1 d .
O6 O 0.68052(12) 0.97354(13) 0.30003(11) 0.0382(4) Uani 1 1 d .
O7 O 0.53669(11) 0.95252(15) 0.33739(14) 0.0484(5) Uani 1 1 d .
N1 N 0.78812(10) 0.02035(11) 0.50733(11) 0.0187(3) Uani 1 1 d .
N2 N 0.56915(12) 0.16861(10) 0.40529(12) 0.0199(3) Uani 1 1 d .
N3 N 0.73155(10) 0.47761(11) 0.53922(10) 0.0187(3) Uani 1 1 d .
N4 N 0.73570(11) 0.54282(11) 0.47951(11) 0.0231(3) Uani 1 1 d .
N5 N 0.81532(9) 0.37167(10) 0.41002(10) 0.0174(3) Uani 1 1 d .
N6 N 0.80135(10) 0.45172(12) 0.36928(10) 0.0214(3) Uani 1 1 d .
N7 N 0.63307(10) 0.38901(12) 0.43461(10) 0.0196(3) Uani 1 1 d .
N8 N 0.64643(11) 0.45930(13) 0.38200(11) 0.0228(3) Uani 1 1 d .
N9 N 0.66422(11) 0.31135(13) 0.59121(11) 0.0196(3) Uani 1 1 d .
C1 C 0.70971(10) 0.20273(12) 0.43759(11) 0.0159(3) Uani 1 1 d .
C2 C 0.78051(12) 0.19114(14) 0.49335(11) 0.0161(3) Uani 1 1 d .
C3 C 0.77514(11) 0.11148(12) 0.55173(11) 0.0174(3) Uani 1 1 d .
H3 H 0.8205 0.1183 0.5935 0.021 Uiso 1 1 calc R
C4 C 0.69409(11) 0.10874(13) 0.59620(11) 0.0189(3) Uani 1 1 d .
H4 H 0.6947 0.1620 0.6346 0.023 Uiso 1 1 calc R
C5 C 0.61822(11) 0.12135(13) 0.53940(11) 0.0179(3) Uani 1 1 d .
H5A H 0.5940 0.0601 0.5288 0.021 Uiso 1 1 calc R
H5B H 0.5769 0.1575 0.5690 0.021 Uiso 1 1 calc R
C6 C 0.63144(12) 0.16717(10) 0.45841(12) 0.0153(3) Uani 1 1 d .
C7 C 0.84698(13) 0.01838(14) 0.43850(13) 0.0243(4) Uani 1 1 d .
H7A H 0.8995 0.0474 0.4560 0.029 Uiso 1 1 calc R
H7B H 0.8238 0.0539 0.3920 0.029 Uiso 1 1 calc R
C8 C 0.86310(12) -0.07944(14) 0.41165(13) 0.0248(4) Uani 1 1 d .
H8A H 0.8988 -0.1104 0.4529 0.030 Uiso 1 1 calc R
H8B H 0.8103 -0.1132 0.4078 0.030 Uiso 1 1 calc R
C9 C 0.90437(19) -0.08170(19) 0.32985(17) 0.0410(6) Uani 1 1 d .
H9A H 0.8654 -0.0609 0.2873 0.052 Uiso 1 1 calc R
H9B H 0.9219 -0.1445 0.3180 0.052 Uiso 1 1 calc R
H9C H 0.9525 -0.0412 0.3314 0.052 Uiso 1 1 calc R
C10 C 0.68351(13) 0.02264(15) 0.64824(13) 0.0259(4) Uani 1 1 d .
H10A H 0.6830 -0.0316 0.6131 0.039 Uiso 1 1 calc R
H10B H 0.6314 0.0263 0.6770 0.039 Uiso 1 1 calc R
H10C H 0.7293 0.0181 0.6879 0.039 Uiso 1 1 calc R
C11 C 0.58010(13) 0.19499(17) 0.31954(12) 0.0256(4) Uani 1 1 d .
H11A H 0.5894 0.2612 0.3162 0.038 Uiso 1 1 calc R
H11B H 0.5305 0.1788 0.2876 0.038 Uiso 1 1 calc R
H11C H 0.6276 0.1625 0.2979 0.038 Uiso 1 1 calc R
C12 C 0.48550(12) 0.14081(17) 0.42532(14) 0.0272(4) Uani 1 1 d .
H12A H 0.4715 0.0839 0.3966 0.041 Uiso 1 1 calc R
H12B H 0.4467 0.1890 0.4086 0.041 Uiso 1 1 calc R
H12C H 0.4823 0.1309 0.4842 0.041 Uiso 1 1 calc R
C13 C 0.72176(15) 0.62498(17) 0.51189(15) 0.0313(5) Uani 1 1 d .
H13 H 0.7199 0.6813 0.4829 0.038 Uiso 1 1 calc R
C14 C 0.71047(14) 0.61469(15) 0.59472(15) 0.0307(4) Uani 1 1 d .
H14 H 0.7009 0.6616 0.6334 0.037 Uiso 1 1 calc R
C15 C 0.71619(12) 0.52132(15) 0.60907(13) 0.0231(4) Uani 1 1 d .
H15 H 0.7102 0.4927 0.6605 0.028 Uiso 1 1 calc R
C16 C 0.86103(13) 0.46603(16) 0.31569(13) 0.0267(4) Uani 1 1 d .
H16 H 0.8649 0.5174 0.2804 0.032 Uiso 1 1 calc R
C17 C 0.91552(14) 0.39459(16) 0.32014(14) 0.0285(4) Uani 1 1 d .
H17 H 0.9636 0.3860 0.2891 0.034 Uiso 1 1 calc R
C18 C 0.88509(15) 0.33732(13) 0.38007(16) 0.0224(4) Uani 1 1 d .
H18 H 0.9102 0.2816 0.3974 0.027 Uiso 1 1 calc R
C19 C 0.57413(15) 0.49065(18) 0.35229(15) 0.0332(5) Uani 1 1 d .
H19 H 0.5671 0.5402 0.3153 0.040 Uiso 1 1 calc R
C20 C 0.51153(14) 0.43868(18) 0.38463(16) 0.0354(5) Uani 1 1 d .
H20 H 0.4541 0.4438 0.3736 0.042 Uiso 1 1 calc R
C21 C 0.55153(12) 0.37734(15) 0.43696(14) 0.0267(4) Uani 1 1 d .
H21 H 0.5247 0.3334 0.4697 0.032 Uiso 1 1 calc R
C22 C 0.94304(13) 0.26115(17) 0.59551(17) 0.0355(5) Uani 1 1 d .
H22A H 0.9806 0.2675 0.6427 0.053 Uiso 1 1 calc R
H22B H 0.9725 0.2754 0.5457 0.053 Uiso 1 1 calc R
H22C H 0.9224 0.1981 0.5927 0.053 Uiso 1 1 calc R
C23 C 0.82944(17) 0.32598(18) 0.71118(16) 0.0341(6) Uani 1 1 d .
H23A H 0.8087 0.2638 0.7198 0.051 Uiso 1 1 calc R
H23B H 0.7866 0.3705 0.7243 0.051 Uiso 1 1 calc R
H23C H 0.8780 0.3364 0.7465 0.051 Uiso 1 1 calc R
C24 C 0.91216(15) 0.44803(17) 0.60244(17) 0.0339(5) Uani 1 1 d .
H24A H 0.9608 0.4451 0.6387 0.051 Uiso 1 1 calc R
H24B H 0.8759 0.4974 0.6203 0.051 Uiso 1 1 calc R
H24C H 0.9293 0.4601 0.5466 0.051 Uiso 1 1 calc R
C25 C 0.86008(16) 0.78432(19) 0.64162(17) 0.0350(5) Uani 1 1 d .
C26 C 0.62749(16) 0.80995(19) 0.32767(17) 0.0334(5) Uani 1 1 d .
B1 B 0.72840(15) 0.51341(16) 0.38888(14) 0.0232(4) Uani 1 1 d .
H1 H 0.7227(13) 0.2172(15) 0.3834(13) 0.006(5) Uiso 1 1 d .
H1BO H 0.7305(15) 0.5728(17) 0.3469(15) 0.017(6) Uiso 1 1 d .
H2 H 0.8367(17) 0.1954(19) 0.4675(16) 0.020(6) Uiso 1 1 d .
H1N1 H 0.733(2) -0.011(2) 0.481(2) 0.035(8) Uiso 1 1 d .
H2N1 H 0.8079(19) -0.0059(19) 0.537(2) 0.026(8) Uiso 1 1 d .

loop_
_atom_site_aniso_label
_atom_site_aniso_U_11
_atom_site_aniso_U_22
_atom_site_aniso_U_33
_atom_site_aniso_U_23
_atom_site_aniso_U_13
_atom_site_aniso_U_12
W 0.01083(5) 0.01859(6) 0.01223(5) -0.00049(2) 0.00021(3) -0.00204(2)
S1 0.01559(19) 0.0249(2) 0.0243(2) -0.00240(17) -0.00286(16) 0.00237(16)
S2 0.0202(2) 0.0307(2) 0.0250(2) -0.00399(19) 0.00079(18) -0.00253(18)
P1 0.0152(2) 0.0234(2) 0.0192(2) -0.00118(16) -0.00365(18) -0.00274(15)
F1 0.0570(11) 0.0300(8) 0.0828(15) 0.0128(9) -0.0105(10) -0.0104(8)
F2 0.0520(10) 0.0561(11) 0.0564(11) 0.0196(9) -0.0308(8) -0.0275(9)
F3 0.0420(10) 0.0960(17) 0.0669(14) 0.0195(13) 0.0235(10) -0.0169(11)
F4 0.0619(11) 0.0577(11) 0.0372(9) -0.0209(8) -0.0027(8) -0.0135(9)
F5 0.0622(12) 0.0417(9) 0.0583(12) -0.0018(8) 0.0162(9) -0.0227(8)
F6 0.0373(9) 0.0374(8) 0.0769(13) -0.0097(8) -0.0012(8) 0.0064(7)
O1 0.0316(8) 0.0412(9) 0.0248(8) -0.0043(7) 0.0162(6) -0.0070(7)
O2 0.0280(9) 0.0341(8) 0.0490(12) -0.0052(8) 0.0159(8) 0.0018(6)
O3 0.0404(10) 0.0472(10) 0.0359(10) -0.0031(8) -0.0215(8) 0.0092(8)
O4 0.0284(8) 0.0302(8) 0.0289(8) -0.0041(6) -0.0067(6) 0.0087(6)
O5 0.0318(8) 0.0454(10) 0.0230(8) -0.0081(7) 0.0026(6) -0.0131(7)
O6 0.0417(10) 0.0409(9) 0.0324(9) 0.0080(7) 0.0091(7) -0.0083(8)
O7 0.0250(8) 0.0565(12) 0.0632(14) -0.0129(10) -0.0079(8) 0.0036(8)
N1 0.0167(7) 0.0198(7) 0.0196(7) 0.0016(6) 0.0006(6) -0.0016(6)
N2 0.0158(8) 0.0279(9) 0.0160(8) 0.0022(5) -0.0022(6) -0.0030(5)
N3 0.0182(7) 0.0210(7) 0.0169(7) -0.0023(6) 0.0001(5) -0.0022(5)
N4 0.0249(8) 0.0201(7) 0.0243(9) 0.0004(6) 0.0006(6) -0.0021(6)
N5 0.0155(6) 0.0199(7) 0.0169(7) 0.0010(5) 0.0012(5) -0.0023(5)
N6 0.0204(7) 0.0239(7) 0.0199(7) 0.0044(6) 0.0012(6) -0.0035(6)
N7 0.0149(7) 0.0248(7) 0.0191(7) -0.0019(6) -0.0018(5) 0.0014(6)
N8 0.0208(8) 0.0282(8) 0.0192(8) 0.0014(6) -0.0023(6) 0.0045(6)
N9 0.0163(7) 0.0253(7) 0.0173(8) -0.0030(6) 0.0011(6) -0.0043(6)
C1 0.0136(7) 0.0204(8) 0.0138(8) 0.0014(6) 0.0007(6) -0.0017(6)
C2 0.0148(7) 0.0182(7) 0.0153(8) 0.0011(6) 0.0008(6) -0.0018(7)
C3 0.0166(7) 0.0204(8) 0.0151(7) -0.0008(6) -0.0011(6) -0.0028(6)
C4 0.0173(8) 0.0258(8) 0.0136(7) 0.0035(6) 0.0018(6) -0.0029(6)
C5 0.0141(7) 0.0229(8) 0.0167(8) 0.0019(6) 0.0032(6) -0.0031(6)
C6 0.0134(8) 0.0166(8) 0.0160(9) -0.0010(5) 0.0001(6) -0.0023(5)
C7 0.0243(9) 0.0241(9) 0.0249(10) 0.0007(7) 0.0080(7) -0.0011(7)
C8 0.0241(9) 0.0232(9) 0.0271(10) -0.0022(7) 0.0032(7) 0.0020(7)
C9 0.0528(16) 0.0366(13) 0.0345(13) -0.0054(10) 0.0183(11) 0.0039(11)
C10 0.0244(9) 0.0308(10) 0.0225(9) 0.0100(8) 0.0014(7) -0.0032(7)
C11 0.0242(9) 0.0368(11) 0.0155(9) 0.0032(8) -0.0036(7) -0.0023(8)
C12 0.0142(8) 0.0380(11) 0.0293(11) 0.0012(9) -0.0019(7) -0.0048(8)
C13 0.0345(11) 0.0215(10) 0.0381(14) -0.0034(8) 0.0055(9) -0.0048(8)
C14 0.0292(10) 0.0270(10) 0.0362(12) -0.0117(8) 0.0052(9) -0.0022(8)
C15 0.0195(8) 0.0282(9) 0.0217(9) -0.0061(7) 0.0023(7) -0.0023(7)
C16 0.0255(9) 0.0339(10) 0.0209(9) 0.0063(8) 0.0054(7) -0.0062(8)
C17 0.0234(9) 0.0339(11) 0.0286(11) 0.0038(8) 0.0100(8) -0.0034(8)
C18 0.0181(10) 0.0262(10) 0.0230(11) -0.0018(7) 0.0057(8) -0.0022(6)
C19 0.0275(10) 0.0430(13) 0.0287(11) 0.0025(9) -0.0065(9) 0.0110(9)
C20 0.0190(9) 0.0446(13) 0.0422(13) -0.0031(10) -0.0057(9) 0.0080(9)
C21 0.0153(8) 0.0301(10) 0.0348(11) -0.0047(8) 0.0000(7) 0.0013(7)
C22 0.0187(9) 0.0371(12) 0.0498(14) -0.0130(10) -0.0143(9) 0.0035(8)
C23 0.0288(12) 0.0538(16) 0.0193(11) 0.0044(8) -0.0064(9) -0.0046(9)
C24 0.0257(10) 0.0295(11) 0.0459(14) 0.0023(9) -0.0111(9) -0.0106(8)
C25 0.0284(11) 0.0392(12) 0.0372(13) 0.0131(10) -0.0039(9) -0.0071(9)
C26 0.0311(12) 0.0354(11) 0.0338(13) -0.0068(10) 0.0008(10) -0.0077(10)
B1 0.0250(10) 0.0253(10) 0.0193(10) 0.0034(8) -0.0004(8) 0.0017(8)

loop_
_atom_type_symbol
_atom_type_description
_atom_type_scat_dispersion_real
_atom_type_scat_dispersion_imag
_atom_type_scat_source
C C 0.0033 0.0016 'International Tables Vol C Tables 4.2.6.8 and 6.1.1.4'
H H 0.0000 0.0000 'International Tables Vol C Tables 4.2.6.8 and 6.1.1.4'
B B 0.0013 0.0007 'International Tables Vol C Tables 4.2.6.8 and 6.1.1.4'
N N 0.0061 0.0033 'International Tables Vol C Tables 4.2.6.8 and 6.1.1.4'
O O 0.0106 0.0060 'International Tables Vol C Tables 4.2.6.8 and 6.1.1.4'
F F 0.0171 0.0103 'International Tables Vol C Tables 4.2.6.8 and 6.1.1.4'
P P 0.1023 0.0942 'International Tables Vol C Tables 4.2.6.8 and 6.1.1.4'
S S 0.1246 0.1234 'International Tables Vol C Tables 4.2.6.8 and 6.1.1.4'
W W -0.8490 6.8722 'International Tables Vol C Tables 4.2.6.8 and 6.1.1.4'

loop_
_geom_angle_atom_site_label_1
_geom_angle_atom_site_label_2
_geom_angle_atom_site_label_3
_geom_angle
N9 W N3 89.50(8)
N9 W N7 91.27(8)
N3 W N7 74.67(6)
N9 W C2 100.15(8)
N3 W C2 159.37(6)
N7 W C2 122.81(7)
N9 W N5 173.90(7)
N3 W N5 84.62(6)
N7 W N5 85.61(6)
C2 W N5 85.94(6)
N9 W C1 99.52(7)
N3 W C1 157.62(6)
N7 W C1 84.63(6)
C2 W C1 38.32(6)
N5 W C1 85.42(6)
N9 W P1 93.20(6)
N3 W P1 80.23(4)
N7 W P1 154.46(5)
C2 W P1 81.06(5)
N5 W P1 87.43(4)
C1 W P1 119.27(4)
O2 S1 O3 116.50(13)
O2 S1 O4 114.20(12)
O3 S1 O4 114.39(11)
O2 S1 C25 103.47(13)
O3 S1 C25 103.74(13)
O4 S1 C25 102.00(12)
O7 S2 O6 117.12(13)
O7 S2 O5 114.15(12)
O6 S2 O5 113.74(11)
O7 S2 C26 102.77(12)
O6 S2 C26 103.95(12)
O5 S2 C26 102.62(12)
C22 P1 C23 103.17(13)
C22 P1 C24 99.73(11)
C23 P1 C24 104.79(12)
C22 P1 W 121.28(8)
C23 P1 W 111.64(9)
C24 P1 W 114.29(8)
C7 N1 C3 118.21(15)
C6 N2 C12 123.27(18)
C6 N2 C11 121.83(18)
C12 N2 C11 114.85(17)
C15 N3 N4 107.16(17)
C15 N3 W 130.52(14)
N4 N3 W 121.70(13)
C13 N4 N3 109.15(18)
C13 N4 B1 128.44(19)
N3 N4 B1 119.40(16)
C18 N5 N6 105.82(16)
C18 N5 W 134.35(14)
N6 N5 W 119.63(12)
C16 N6 N5 109.94(17)
C16 N6 B1 128.49(18)
N5 N6 B1 121.52(16)
C21 N7 N8 106.66(16)
C21 N7 W 130.74(15)
N8 N7 W 121.81(12)
C19 N8 N7 109.68(19)
C19 N8 B1 126.6(2)
N7 N8 B1 119.12(16)
O1 N9 W 175.53(19)
C6 C1 C2 120.09(16)
C6 C1 W 108.19(12)
C2 C1 W 69.19(11)
C1 C2 C3 115.47(16)
C1 C2 W 72.49(11)
C3 C2 W 127.17(12)
C2 C3 C4 112.84(16)
C2 C3 N1 110.79(15)
C4 C3 N1 109.61(15)
C3 C4 C10 113.52(16)
C3 C4 C5 113.32(15)
C10 C4 C5 109.73(15)
C6 C5 C4 117.32(15)
N2 C6 C1 120.72(18)
N2 C6 C5 117.83(17)
C1 C6 C5 121.33(16)
N1 C7 C8 110.77(16)
C9 C8 C7 111.15(18)
N4 C13 C14 108.8(2)
C13 C14 C15 105.3(2)
N3 C15 C14 109.6(2)
N6 C16 C17 108.83(19)
C16 C17 C18 104.81(19)
N5 C18 C17 110.59(19)
N8 C19 C20 108.6(2)
C19 C20 C21 104.64(19)
N7 C21 C20 110.4(2)
F3 C25 F1 107.6(2)
F3 C25 F2 106.1(2)
F1 C25 F2 108.7(2)
F3 C25 S1 111.8(2)
F1 C25 S1 111.86(18)
F2 C25 S1 110.51(17)
F4 C26 F5 107.9(2)
F4 C26 F6 107.3(2)
F5 C26 F6 107.1(2)
F4 C26 S2 111.9(2)
F5 C26 S2 111.12(19)
F6 C26 S2 111.30(17)
N6 B1 N8 110.70(17)
N6 B1 N4 108.82(17)
N8 B1 N4 104.92(17)

loop_
_geom_bond_atom_site_label_1
_geom_bond_atom_site_label_2
_geom_bond_distance
W N9 1.7682(18)
W N3 2.1899(16)
W N7 2.1901(16)
W C2 2.206(2)
W N5 2.2362(15)
W C1 2.2509(18)
W P1 2.5309(5)
S1 O2 1.436(2)
S1 O3 1.4374(18)
S1 O4 1.4487(17)
S1 C25 1.810(3)
S2 O7 1.4325(19)
S2 O6 1.4375(18)
S2 O5 1.4474(17)
S2 C26 1.826(3)
P1 C22 1.813(2)
P1 C23 1.813(3)
P1 C24 1.818(2)
F1 C25 1.332(3)
F2 C25 1.334(3)
F3 C25 1.317(3)
F4 C26 1.316(3)
F5 C26 1.330(3)
F6 C26 1.333(3)
O1 N9 1.217(2)
N1 C7 1.498(3)
N1 C3 1.534(2)
N2 C6 1.321(3)
N2 C12 1.463(3)
N2 C11 1.475(3)
N3 C15 1.341(3)
N3 N4 1.369(2)
N4 C13 1.333(3)
N4 B1 1.551(3)
N5 C18 1.343(3)
N5 N6 1.363(2)
N6 C16 1.341(3)
N6 B1 1.528(3)
N7 C21 1.337(2)
N7 N8 1.362(2)
N8 C19 1.342(3)
N8 B1 1.550(3)
C1 C6 1.422(2)
C1 C2 1.463(2)
C2 C3 1.511(3)
C3 C4 1.521(3)
C4 C10 1.532(3)
C4 C5 1.539(3)
C5 C6 1.508(3)
C7 C8 1.519(3)
C8 C9 1.515(3)
C13 C14 1.385(3)
C14 C15 1.386(3)
C16 C17 1.369(3)
C17 C18 1.391(3)
C19 C20 1.384(4)
C20 C21 1.391(3)
